data_4131081
loop_
_publ_author_name
'Kennedy, C. Rose'
'Lehnherr, Dan'
'Rajapaksa, Naomi S.'
'Ford, David D.'
'Park, Yongho'
'Jacobsen, Eric N.'

_publ_section_title
;
 Mechanism-Guided Development of a Highly Active Bis-thiourea Catalyst for
 Anion-Abstraction Catalysis.
;
_journal_issue 41
_journal_name_full 'Journal of the American Chemical Society'
_journal_page_first 13525
_journal_page_last 13528
_journal_paper_doi 10.1021/jacs.6b09205
_journal_volume 138
_journal_year 2016
_chemical_absolute_configuration ad
_chemical_formula_sum 'C25 H25 F8 N3 O S'
_chemical_formula_weight 567.54
_space_group_IT_number 154
_space_group_name_Hall 'P 32 2"'
_space_group_name_H-M_alt 'P 32 2 1'
_symmetry_cell_setting hexagonal
_symmetry_space_group_name_Hall 'P 32 2"'
_symmetry_space_group_name_H-M 'P 32 2 1'
_atom_sites_solution_hydrogens geom
_atom_sites_solution_primary direct
_atom_sites_solution_secondary difmap
_audit_creation_method SHELXL-97
_cell_angle_alpha 90.00
_cell_angle_beta 90.00
_cell_angle_gamma 120.00
_cell_formula_units_Z 6
_cell_length_a 12.8221(3)
_cell_length_b 12.8221(3)
_cell_length_c 26.6228(8)
_cell_measurement_reflns_used 90562
_cell_measurement_temperature 100(2)
_cell_measurement_theta_max 26.3
_cell_measurement_theta_min 2.39
_cell_volume 3790.55(17)
_computing_cell_refinement 'SAINT 7.46A (Bruker-AXS, 2009)'
_computing_data_collection 'APEX2 v2009.3.0 (Bruker-AXS, 2009)'
_computing_data_reduction 'SAINT 7.46A (Bruker-AXS, 2009)'
_computing_molecular_graphics 'Bruker SHELXTL (Sheldrick, 2008)'
_computing_publication_material 'Bruker SHELXTL (Sheldrick, 2008)'
_computing_structure_refinement 'SHELXL-97 (Sheldrick, 2008)'
_computing_structure_solution 'SHELXS-97 (Sheldrick, 2008)'
_diffrn_ambient_temperature 100(2)
_diffrn_measured_fraction_theta_full 1.000
_diffrn_measured_fraction_theta_max 1.000
_diffrn_measurement_device_type
;
Bruker D8 goniometer with CCD area detector  
;
_diffrn_measurement_method 'omega and phi scans'
_diffrn_radiation_monochromator graphite
_diffrn_radiation_source 'fine-focus sealed tube'
_diffrn_radiation_type MoK\a
_diffrn_radiation_wavelength 0.71073
_diffrn_reflns_av_R_equivalents 0.0458
_diffrn_reflns_av_sigmaI/netI 0.0155
_diffrn_reflns_limit_h_max 16
_diffrn_reflns_limit_h_min -16
_diffrn_reflns_limit_k_max 16
_diffrn_reflns_limit_k_min -16
_diffrn_reflns_limit_l_max 34
_diffrn_reflns_limit_l_min -34
_diffrn_reflns_number 106079
_diffrn_reflns_theta_full 27.09
_diffrn_reflns_theta_max 27.09
_diffrn_reflns_theta_min 1.83
_exptl_absorpt_coefficient_mu 0.212
_exptl_absorpt_correction_T_max 0.9791
_exptl_absorpt_correction_T_min 0.9629
_exptl_absorpt_correction_type multi-scan
_exptl_absorpt_process_details SADABS
_exptl_crystal_colour colorless
_exptl_crystal_density_diffrn 1.492
_exptl_crystal_density_method 'not measured'
_exptl_crystal_description block
_exptl_crystal_F_000 1752
_exptl_crystal_size_max 0.18
_exptl_crystal_size_mid 0.14
_exptl_crystal_size_min 0.10
_refine_diff_density_max 0.361
_refine_diff_density_min -0.374
_refine_diff_density_rms 0.038
_refine_ls_abs_structure_details 'Flack H D (1983), Acta Cryst. A39, 876-881'
_refine_ls_abs_structure_Flack 0.00(6)
_refine_ls_extinction_method none
_refine_ls_goodness_of_fit_ref 1.039
_refine_ls_hydrogen_treatment mixed
_refine_ls_matrix_type full
_refine_ls_number_parameters 380
_refine_ls_number_reflns 5587
_refine_ls_number_restraints 65
_refine_ls_restrained_S_all 1.064
_refine_ls_R_factor_all 0.0335
_refine_ls_R_factor_gt 0.0298
_refine_ls_shift/su_max 0.003
_refine_ls_shift/su_mean 0.000
_refine_ls_structure_factor_coef Fsqd
_refine_ls_weighting_details 'calc w=1/[\s^2^(Fo^2^)+(0.0381P)^2^+1.3272P] where P=(Fo^2^+2Fc^2^)/3'
_refine_ls_weighting_scheme calc
_refine_ls_wR_factor_gt 0.0738
_refine_ls_wR_factor_ref 0.0763
_reflns_number_gt 5225
_reflns_number_total 5587
_reflns_threshold_expression >2sigma(I)
_cod_data_source_file ja6b09205_si_002.cif
_cod_data_source_block DLH-216
_cod_depositor_comments
;
The following automatic conversions were performed:

data item '_symmetry_cell_setting' value 'HEXAGONAL' was changed to
'hexagonal' in accordance with the
/home/saulius/struct/COD-crude-data/automatic-downloads/DataCite-retrospective/ACS/depositions/lib/dictionaries/cif_core.dic
dictionary named 'cif_core.dic' version 2.4.2 last updated on
2011-04-26.

Automatic conversion script
Id: cif_fix_values 6909 2019-04-08 15:41:33Z antanas 
;
_cod_database_code 4131081

loop_
_symmetry_equiv_pos_as_xyz
'x, y, z'
'-y, x-y, z+2/3'
'-x+y, -x, z+1/3'
'y, x, -z'
'x-y, -y, -z+1/3'
'-x, -x+y, -z+2/3'

loop_
_atom_site_label
_atom_site_type_symbol
_atom_site_fract_x
_atom_site_fract_y
_atom_site_fract_z
_atom_site_U_iso_or_equiv
_atom_site_adp_type
_atom_site_occupancy
_atom_site_symmetry_multiplicity
_atom_site_calc_flag
_atom_site_refinement_flags
_atom_site_disorder_assembly
_atom_site_disorder_group
C1 C 0.3894(4) 0.6002(5) -0.17049(19) 0.0204(7) Uani 0.724(13) 1 d PG A 1
H1 H 0.4668 0.6455 -0.1853 0.024 Uiso 0.724(13) 1 calc PR A 1
C2 C 0.3040(5) 0.4921(5) -0.19209(15) 0.0260(8) Uani 0.724(13) 1 d PGD A 1
C3 C 0.1906(4) 0.4258(3) -0.17046(14) 0.0352(6) Uani 0.724(13) 1 d PG A 1
H3 H 0.1322 0.3519 -0.1852 0.042 Uiso 0.724(13) 1 calc PR A 1
C4 C 0.1626(3) 0.4675(4) -0.12722(16) 0.0303(8) Uani 0.724(13) 1 d PGD A 1
C5 C 0.2480(4) 0.5755(4) -0.10561(15) 0.0232(7) Uani 0.724(13) 1 d PG A 1
H5 H 0.2288 0.6040 -0.0761 0.028 Uiso 0.724(13) 1 calc PR A 1
C6 C 0.3613(3) 0.6419(3) -0.12725(18) 0.0216(4) Uani 0.724(13) 1 d PGD A 1
F1 F 0.3282(8) 0.4469(7) -0.23210(19) 0.0393(9) Uani 0.724(13) 1 d PD A 1
F2 F 0.0540(4) 0.4086(4) -0.1075(2) 0.0539(11) Uani 0.724(13) 1 d PD A 1
C1B C 0.3865(10) 0.5823(13) -0.1652(6) 0.0204(7) Uani 0.276(13) 1 d PG A 2
H1B H 0.4677 0.6146 -0.1759 0.024 Uiso 0.276(13) 1 calc PR A 2
C2B C 0.2971(15) 0.4737(13) -0.1849(5) 0.0260(8) Uani 0.276(13) 1 d PGD A 2
C3B C 0.1784(12) 0.4263(9) -0.1694(5) 0.0352(6) Uani 0.276(13) 1 d PG A 2
H3B H 0.1173 0.3521 -0.1829 0.042 Uiso 0.276(13) 1 calc PR A 2
C4B C 0.1491(8) 0.4875(9) -0.1342(5) 0.0303(8) Uani 0.276(13) 1 d PGD A 2
C5B C 0.2386(10) 0.5961(9) -0.1145(4) 0.0232(7) Uani 0.276(13) 1 d PG A 2
H5B H 0.2186 0.6380 -0.0904 0.028 Uiso 0.276(13) 1 calc PR A 2
C6B C 0.3573(8) 0.6435(8) -0.1300(5) 0.0216(4) Uani 0.276(13) 1 d PGD A 2
F1B F 0.329(2) 0.4295(19) -0.2234(5) 0.0393(9) Uani 0.276(13) 1 d PD A 2
F2B F 0.0372(9) 0.4322(11) -0.1182(5) 0.0539(11) Uani 0.276(13) 1 d PD A 2
C7 C 0.45033(14) 0.76922(14) -0.11085(6) 0.0211(3) Uani 1 1 d D . .
H7A H 0.5324 0.7922 -0.1237 0.025 Uiso 0.724(13) 1 calc PR A 1
H7B H 0.5321 0.7915 -0.1238 0.025 Uiso 0.276(13) 1 calc PR A 2
C8 C 0.41576(17) 0.86178(17) -0.12876(7) 0.0287(4) Uani 1 1 d . A .
H8A H 0.4882 0.9421 -0.1331 0.034 Uiso 1 1 calc R . .
H8B H 0.3715 0.8366 -0.1610 0.034 Uiso 1 1 calc R . .
C9 C 0.3359(2) 0.8639(2) -0.08715(7) 0.0350(4) Uani 1 1 d . . .
H9A H 0.2512 0.8001 -0.0924 0.042 Uiso 1 1 calc R A .
H9B H 0.3396 0.9429 -0.0860 0.042 Uiso 1 1 calc R . .
C10 C 0.38551(18) 0.84169(17) -0.03842(7) 0.0282(4) Uani 1 1 d . A .
H10A H 0.4382 0.9184 -0.0207 0.034 Uiso 1 1 calc R . .
H10B H 0.3193 0.7876 -0.0157 0.034 Uiso 1 1 calc R . .
C11 C 0.51843(14) 0.74866(14) -0.02825(6) 0.0180(3) Uani 1 1 d . . .
C12 C 0.52778(14) 0.76977(14) 0.02901(6) 0.0188(3) Uani 1 1 d . A .
H12 H 0.4550 0.7729 0.0402 0.023 Uiso 1 1 calc R . .
C13 C 0.41945(15) 0.55913(14) 0.05564(5) 0.0185(3) Uani 1 1 d . A .
C14 C 0.33885(16) 0.34581(15) 0.07684(6) 0.0208(3) Uani 1 1 d . A .
C15 C 0.33193(17) 0.24764(16) 0.05160(6) 0.0259(3) Uani 1 1 d . A .
H15 H 0.3922 0.2587 0.0280 0.031 Uiso 1 1 calc R . .
C16 C 0.23582(18) 0.13311(16) 0.06125(6) 0.0285(4) Uani 1 1 d D . .
C17 C 0.14674(18) 0.11504(16) 0.09523(7) 0.0292(4) Uani 1 1 d . B .
H17 H 0.0807 0.0365 0.1011 0.035 Uiso 1 1 calc R . .
C18 C 0.15555(17) 0.21362(15) 0.12058(6) 0.0256(4) Uani 1 1 d D . .
C19 C 0.25134(16) 0.32834(15) 0.11193(6) 0.0213(3) Uani 1 1 d . A .
H19 H 0.2572 0.3950 0.1300 0.026 Uiso 1 1 calc R . .
C20 C 0.64158(17) 0.88639(15) 0.04774(6) 0.0245(4) Uani 1 1 d . . .
C21 C 0.64820(18) 0.99812(16) 0.02391(7) 0.0318(4) Uani 1 1 d . A .
H21A H 0.6489 0.9917 -0.0128 0.048 Uiso 1 1 calc R . .
H21B H 0.7219 1.0701 0.0350 0.048 Uiso 1 1 calc R . .
H21C H 0.5780 1.0040 0.0342 0.048 Uiso 1 1 calc R . .
C22 C 0.75766(17) 0.88622(17) 0.03570(7) 0.0314(4) Uani 1 1 d . A .
H22A H 0.7543 0.8145 0.0503 0.047 Uiso 1 1 calc R . .
H22B H 0.8263 0.9586 0.0498 0.047 Uiso 1 1 calc R . .
H22C H 0.7671 0.8855 -0.0008 0.047 Uiso 1 1 calc R . .
C23 C 0.6290(2) 0.89335(18) 0.10504(7) 0.0373(5) Uani 1 1 d . A .
H23A H 0.5548 0.8947 0.1125 0.056 Uiso 1 1 calc R . .
H23B H 0.6984 0.9669 0.1180 0.056 Uiso 1 1 calc R . .
H23C H 0.6258 0.8229 0.1210 0.056 Uiso 1 1 calc R . .
C24 C 0.2276(4) 0.0280(4) 0.03127(18) 0.0393(6) Uani 0.770(3) 1 d PDU B 1
F3 F 0.3335(2) 0.0417(2) 0.01707(10) 0.0542(7) Uani 0.770(3) 1 d PDU B 1
F4 F 0.1642(3) 0.0116(2) -0.01117(8) 0.0587(7) Uani 0.770(3) 1 d PDU B 1
F5 F 0.1687(8) -0.0732(7) 0.0580(3) 0.0400(9) Uani 0.770(3) 1 d PDU B 1
C24B C 0.2044(13) 0.0254(14) 0.0312(6) 0.0393(6) Uani 0.230(3) 1 d PD B 2
F3B F 0.2953(9) 0.0449(9) 0.0031(4) 0.0542(7) Uani 0.230(3) 1 d PD B 2
F4B F 0.1128(9) -0.0052(9) -0.0016(3) 0.0587(7) Uani 0.230(3) 1 d PD B 2
F5B F 0.175(3) -0.080(2) 0.0541(11) 0.0400(9) Uani 0.230(3) 1 d PD B 2
C25 C 0.0560(3) 0.1956(3) 0.15515(11) 0.0257(6) Uani 0.770(3) 1 d PD B 1
F6 F 0.0560(14) 0.2970(8) 0.1667(6) 0.0309(5) Uani 0.770(3) 1 d PD B 1
F7 F 0.0666(2) 0.14893(19) 0.19927(7) 0.0436(5) Uani 0.770(3) 1 d PD B 1
F8 F -0.05396(15) 0.11775(15) 0.13762(8) 0.0455(5) Uani 0.770(3) 1 d PD B 1
C25B C 0.0806(10) 0.1985(12) 0.1671(4) 0.0257(6) Uani 0.230(3) 1 d PD B 2
F6B F 0.060(5) 0.291(3) 0.167(2) 0.0309(5) Uani 0.230(3) 1 d PD B 2
F7B F 0.1234(7) 0.1991(7) 0.2119(2) 0.0436(5) Uani 0.230(3) 1 d PD B 2
F8B F -0.0262(5) 0.1001(6) 0.1625(3) 0.0455(5) Uani 0.230(3) 1 d PD B 2
N1 N 0.45479(13) 0.78442(12) -0.05563(5) 0.0204(3) Uani 1 1 d . A .
N2 N 0.52367(13) 0.66429(12) 0.05188(5) 0.0196(3) Uani 1 1 d . . .
N3 N 0.43438(14) 0.46341(12) 0.06686(5) 0.0206(3) Uani 1 1 d . . .
O1 O 0.56720(10) 0.69592(11) -0.04794(4) 0.0209(2) Uani 1 1 d . A .
S3 S 0.28457(4) 0.54783(4) 0.046413(15) 0.02253(9) Uani 1 1 d . . .
H2 H 0.5854(18) 0.6562(17) 0.0509(7) 0.016(5) Uiso 1 1 d . . .
H3A H 0.501(2) 0.4701(19) 0.0643(7) 0.024(5) Uiso 1 1 d . . .

loop_
_atom_site_aniso_label
_atom_site_aniso_U_11
_atom_site_aniso_U_22
_atom_site_aniso_U_33
_atom_site_aniso_U_23
_atom_site_aniso_U_13
_atom_site_aniso_U_12
C1 0.0223(8) 0.0199(17) 0.0218(14) 0.0045(11) -0.0019(7) 0.0127(10)
C2 0.0310(12) 0.0278(19) 0.0232(15) -0.0017(13) -0.0070(11) 0.0177(14)
C3 0.0245(14) 0.0298(10) 0.0447(11) -0.0116(9) -0.0121(10) 0.0086(9)
C4 0.0175(11) 0.0263(16) 0.0434(17) 0.0026(12) -0.0014(10) 0.0082(10)
C5 0.0250(11) 0.0211(15) 0.0211(14) 0.0040(11) 0.0004(11) 0.0098(10)
C6 0.0201(8) 0.0235(8) 0.0176(9) 0.0026(6) -0.0032(7) 0.0083(7)
F1 0.0447(7) 0.045(2) 0.0364(19) -0.0185(16) -0.0104(17) 0.0289(14)
F2 0.0219(12) 0.0419(18) 0.076(2) -0.0068(14) 0.0101(13) -0.0008(9)
C1B 0.0223(8) 0.0199(17) 0.0218(14) 0.0045(11) -0.0019(7) 0.0127(10)
C2B 0.0310(12) 0.0278(19) 0.0232(15) -0.0017(13) -0.0070(11) 0.0177(14)
C3B 0.0245(14) 0.0298(10) 0.0447(11) -0.0116(9) -0.0121(10) 0.0086(9)
C4B 0.0175(11) 0.0263(16) 0.0434(17) 0.0026(12) -0.0014(10) 0.0082(10)
C5B 0.0250(11) 0.0211(15) 0.0211(14) 0.0040(11) 0.0004(11) 0.0098(10)
C6B 0.0201(8) 0.0235(8) 0.0176(9) 0.0026(6) -0.0032(7) 0.0083(7)
F1B 0.0447(7) 0.045(2) 0.0364(19) -0.0185(16) -0.0104(17) 0.0289(14)
F2B 0.0219(12) 0.0419(18) 0.076(2) -0.0068(14) 0.0101(13) -0.0008(9)
C7 0.0195(8) 0.0211(8) 0.0174(7) 0.0021(6) 0.0002(6) 0.0063(7)
C8 0.0317(10) 0.0250(9) 0.0270(8) 0.0055(7) -0.0043(7) 0.0124(8)
C9 0.0382(11) 0.0424(11) 0.0334(9) 0.0056(8) -0.0007(8) 0.0270(10)
C10 0.0340(10) 0.0317(10) 0.0270(8) -0.0019(7) -0.0022(7) 0.0226(9)
C11 0.0164(7) 0.0117(7) 0.0192(7) 0.0007(5) -0.0004(6) 0.0019(6)
C12 0.0222(8) 0.0140(7) 0.0178(7) 0.0005(6) 0.0001(6) 0.0073(6)
C13 0.0237(8) 0.0170(7) 0.0124(6) -0.0006(6) 0.0020(6) 0.0085(6)
C14 0.0252(8) 0.0173(8) 0.0176(7) 0.0023(6) 0.0018(6) 0.0090(7)
C15 0.0349(9) 0.0211(8) 0.0207(7) 0.0021(6) 0.0075(7) 0.0132(8)
C16 0.0408(11) 0.0167(8) 0.0235(8) 0.0004(7) 0.0043(7) 0.0110(8)
C17 0.0324(9) 0.0158(8) 0.0302(9) 0.0036(6) 0.0041(7) 0.0051(7)
C18 0.0289(9) 0.0193(8) 0.0246(8) 0.0042(7) 0.0046(7) 0.0090(7)
C19 0.0271(8) 0.0165(7) 0.0179(7) 0.0017(6) 0.0032(6) 0.0092(7)
C20 0.0293(9) 0.0162(8) 0.0206(8) -0.0020(6) -0.0044(7) 0.0058(7)
C21 0.0387(11) 0.0149(8) 0.0335(9) -0.0018(7) -0.0053(8) 0.0072(8)
C22 0.0255(9) 0.0219(9) 0.0371(10) -0.0011(7) -0.0078(7) 0.0047(8)
C23 0.0520(12) 0.0306(10) 0.0212(8) -0.0072(7) -0.0077(8) 0.0145(10)
C24 0.0611(16) 0.0207(8) 0.0326(9) -0.0003(7) 0.0113(11) 0.0177(12)
F3 0.0710(15) 0.0273(7) 0.0633(16) -0.0020(9) 0.0339(11) 0.0238(10)
F4 0.105(2) 0.0336(10) 0.0314(10) -0.0100(8) -0.0076(11) 0.0297(14)
F5 0.0595(12) 0.0153(11) 0.0403(15) 0.0004(11) 0.0124(9) 0.0150(7)
C24B 0.0611(16) 0.0207(8) 0.0326(9) -0.0003(7) 0.0113(11) 0.0177(12)
F3B 0.0710(15) 0.0273(7) 0.0633(16) -0.0020(9) 0.0339(11) 0.0238(10)
F4B 0.105(2) 0.0336(10) 0.0314(10) -0.0100(8) -0.0076(11) 0.0297(14)
F5B 0.0595(12) 0.0153(11) 0.0403(15) 0.0004(11) 0.0124(9) 0.0150(7)
C25 0.0233(15) 0.0191(9) 0.0317(16) 0.0084(12) 0.0040(11) 0.0082(11)
F6 0.0280(13) 0.0235(10) 0.0407(8) 0.0059(10) 0.0119(7) 0.0126(7)
F7 0.0596(14) 0.0488(13) 0.0335(9) 0.0236(9) 0.0231(9) 0.0354(11)
F8 0.0228(8) 0.0351(8) 0.0608(13) -0.0058(9) 0.0057(8) 0.0012(6)
C25B 0.0233(15) 0.0191(9) 0.0317(16) 0.0084(12) 0.0040(11) 0.0082(11)
F6B 0.0280(13) 0.0235(10) 0.0407(8) 0.0059(10) 0.0119(7) 0.0126(7)
F7B 0.0596(14) 0.0488(13) 0.0335(9) 0.0236(9) 0.0231(9) 0.0354(11)
F8B 0.0228(8) 0.0351(8) 0.0608(13) -0.0058(9) 0.0057(8) 0.0012(6)
N1 0.0229(7) 0.0198(7) 0.0188(6) -0.0009(5) -0.0009(5) 0.0110(6)
N2 0.0200(7) 0.0162(7) 0.0208(6) 0.0024(5) 0.0010(5) 0.0078(6)
N3 0.0208(7) 0.0171(7) 0.0231(7) 0.0032(5) 0.0051(6) 0.0090(6)
O1 0.0208(5) 0.0210(6) 0.0210(5) -0.0012(5) -0.0006(4) 0.0105(5)
S3 0.02064(19) 0.0199(2) 0.02426(18) 0.00191(15) 0.00097(15) 0.00803(17)

loop_
_atom_type_symbol
_atom_type_description
_atom_type_scat_dispersion_real
_atom_type_scat_dispersion_imag
_atom_type_scat_source
C C 0.0033 0.0016 'International Tables Vol C Tables 4.2.6.8 and 6.1.1.4'
H H 0.0000 0.0000 'International Tables Vol C Tables 4.2.6.8 and 6.1.1.4'
F F 0.0171 0.0103 'International Tables Vol C Tables 4.2.6.8 and 6.1.1.4'
N N 0.0061 0.0033 'International Tables Vol C Tables 4.2.6.8 and 6.1.1.4'
O O 0.0106 0.0060 'International Tables Vol C Tables 4.2.6.8 and 6.1.1.4'
S S 0.1246 0.1234 'International Tables Vol C Tables 4.2.6.8 and 6.1.1.4'

loop_
_geom_angle_atom_site_label_1
_geom_angle_atom_site_label_2
_geom_angle_atom_site_label_3
_geom_angle
C2 C1 C6 120.0
C2 C1 H1 120.0
C6 C1 H1 120.0
F1 C2 C3 117.9(5)
F1 C2 C1 122.0(5)
C3 C2 C1 120.0
C2 C3 C4 120.0
C2 C3 H3 120.0
C4 C3 H3 120.0
F2 C4 C5 119.1(3)
F2 C4 C3 120.8(3)
C5 C4 C3 120.0
C6 C5 C4 120.0
C6 C5 H5 120.0
C4 C5 H5 120.0
C5 C6 C1 120.0
C5 C6 C7 122.3(3)
C1 C6 C7 116.9(3)
C2B C1B C6B 120.0
C2B C1B H1B 120.0
C6B C1B H1B 120.0
F1B C2B C3B 123.0(16)
F1B C2B C1B 116.3(16)
C3B C2B C1B 120.0
C2B C3B C4B 120.0
C2B C3B H3B 120.0
C4B C3B H3B 120.0
F2B C4B C5B 123.4(11)
F2B C4B C3B 116.4(10)
C5B C4B C3B 120.0
C4B C5B C6B 120.0
C4B C5B H5B 120.0
C6B C5B H5B 120.0
C5B C6B C1B 120.0
C5B C6B C7 117.8(9)
C1B C6B C7 122.0(9)
N1 C7 C6 112.7(2)
N1 C7 C8 102.33(13)
C6 C7 C8 113.00(19)
N1 C7 C6B 115.2(5)
C8 C7 C6B 109.6(4)
N1 C7 H7A 109.5
C6 C7 H7A 109.5
C8 C7 H7A 109.5
C6B C7 H7A 110.3
N1 C7 H7B 109.8
C6 C7 H7B 109.0
C8 C7 H7B 109.8
C6B C7 H7B 109.8
C9 C8 C7 104.20(14)
C9 C8 H8A 110.9
C7 C8 H8A 110.9
C9 C8 H8B 110.9
C7 C8 H8B 110.9
H8A C8 H8B 108.9
C8 C9 C10 105.55(15)
C8 C9 H9A 110.6
C10 C9 H9A 110.6
C8 C9 H9B 110.6
C10 C9 H9B 110.6
H9A C9 H9B 108.8
N1 C10 C9 103.76(14)
N1 C10 H10A 111.0
C9 C10 H10A 111.0
N1 C10 H10B 111.0
C9 C10 H10B 111.0
H10A C10 H10B 109.0
O1 C11 N1 121.11(14)
O1 C11 C12 119.74(14)
N1 C11 C12 119.13(14)
N2 C12 C11 106.62(12)
N2 C12 C20 109.76(13)
C11 C12 C20 115.95(13)
N2 C12 H12 108.1
C11 C12 H12 108.1
C20 C12 H12 108.1
N2 C13 N3 113.66(15)
N2 C13 S3 122.62(12)
N3 C13 S3 123.71(13)
C19 C14 C15 119.89(15)
C19 C14 N3 119.84(15)
C15 C14 N3 120.28(15)
C16 C15 C14 119.27(16)
C16 C15 H15 120.4
C14 C15 H15 120.4
C17 C16 C15 121.31(16)
C17 C16 C24B 112.6(6)
C15 C16 C24B 125.1(6)
C17 C16 C24 120.5(2)
C15 C16 C24 118.1(2)
C16 C17 C18 118.79(16)
C16 C17 H17 120.6
C18 C17 H17 120.6
C19 C18 C17 120.79(16)
C19 C18 C25 120.1(2)
C17 C18 C25 119.0(2)
C19 C18 C25B 116.1(5)
C17 C18 C25B 121.5(5)
C18 C19 C14 119.92(15)
C18 C19 H19 120.0
C14 C19 H19 120.0
C22 C20 C21 108.49(15)
C22 C20 C23 109.81(16)
C21 C20 C23 108.35(15)
C22 C20 C12 112.19(14)
C21 C20 C12 110.64(14)
C23 C20 C12 107.29(14)
C20 C21 H21A 109.5
C20 C21 H21B 109.5
H21A C21 H21B 109.5
C20 C21 H21C 109.5
H21A C21 H21C 109.5
H21B C21 H21C 109.5
C20 C22 H22A 109.5
C20 C22 H22B 109.5
H22A C22 H22B 109.5
C20 C22 H22C 109.5
H22A C22 H22C 109.5
H22B C22 H22C 109.5
C20 C23 H23A 109.5
C20 C23 H23B 109.5
H23A C23 H23B 109.5
C20 C23 H23C 109.5
H23A C23 H23C 109.5
H23B C23 H23C 109.5
F3 C24 F5 108.8(5)
F3 C24 F4 106.2(3)
F5 C24 F4 107.0(5)
F3 C24 C16 114.6(3)
F5 C24 C16 109.6(5)
F4 C24 C16 110.3(3)
F3B C24B F5B 103.1(16)
F3B C24B F4B 104.5(12)
F5B C24B F4B 103.4(17)
F3B C24B C16 109.6(11)
F5B C24B C16 120(2)
F4B C24B C16 114.4(11)
F6 C25 F8 107.0(6)
F6 C25 F7 106.1(7)
F8 C25 F7 105.9(2)
F6 C25 C18 114.0(9)
F8 C25 C18 113.6(2)
F7 C25 C18 109.7(2)
F7B C25B F8B 108.7(9)
F7B C25B F6B 105(2)
F8B C25B F6B 106(2)
F7B C25B C18 120.3(9)
F8B C25B C18 109.5(9)
F6B C25B C18 107(3)
C11 N1 C10 128.54(13)
C11 N1 C7 119.16(13)
C10 N1 C7 112.30(13)
C13 N2 C12 121.13(14)
C13 N2 H2 113.5(13)
C12 N2 H2 119.8(13)
C13 N3 C14 124.30(15)
C13 N3 H3A 119.7(15)
C14 N3 H3A 115.5(15)

loop_
_geom_bond_atom_site_label_1
_geom_bond_atom_site_label_2
_geom_bond_distance
C1 C2 1.3900
C1 C6 1.3900
C1 H1 0.9500
C2 F1 1.321(5)
C2 C3 1.3900
C3 C4 1.3900
C3 H3 0.9500
C4 F2 1.316(4)
C4 C5 1.3900
C5 C6 1.3900
C5 H5 0.9500
C6 C7 1.515(3)
C1B C2B 1.3900
C1B C6B 1.3900
C1B H1B 0.9500
C2B F1B 1.326(14)
C2B C3B 1.3900
C3B C4B 1.3900
C3B H3B 0.9500
C4B F2B 1.314(11)
C4B C5B 1.3900
C5B C6B 1.3900
C5B H5B 0.9500
C6B C7 1.536(9)
C7 N1 1.481(2)
C7 C8 1.536(2)
C7 H7A 1.0000
C7 H7B 1.0000
C8 C9 1.518(3)
C8 H8A 0.9900
C8 H8B 0.9900
C9 C10 1.533(2)
C9 H9A 0.9900
C9 H9B 0.9900
C10 N1 1.480(2)
C10 H10A 0.9900
C10 H10B 0.9900
C11 O1 1.243(2)
C11 N1 1.335(2)
C11 C12 1.542(2)
C12 N2 1.460(2)
C12 C20 1.559(2)
C12 H12 1.0000
C13 N2 1.346(2)
C13 N3 1.366(2)
C13 S3 1.6799(17)
C14 C19 1.389(2)
C14 C15 1.390(2)
C14 N3 1.413(2)
C15 C16 1.390(3)
C15 H15 0.9500
C16 C17 1.383(3)
C16 C24B 1.468(14)
C16 C24 1.524(4)
C17 C18 1.387(2)
C17 H17 0.9500
C18 C19 1.385(2)
C18 C25 1.494(4)
C18 C25B 1.519(12)
C19 H19 0.9500
C20 C22 1.524(3)
C20 C21 1.530(2)
C20 C23 1.541(2)
C21 H21A 0.9800
C21 H21B 0.9800
C21 H21C 0.9800
C22 H22A 0.9800
C22 H22B 0.9800
C22 H22C 0.9800
C23 H23A 0.9800
C23 H23B 0.9800
C23 H23C 0.9800
C24 F3 1.334(4)
C24 F5 1.335(5)
C24 F4 1.346(5)
C24B F3B 1.298(12)
C24B F5B 1.355(14)
C24B F4B 1.355(13)
C25 F6 1.337(6)
C25 F8 1.340(3)
C25 F7 1.355(3)
C25B F7B 1.312(11)
C25B F8B 1.325(12)
C25B F6B 1.341(15)
N2 H2 0.85(2)
N3 H3A 0.82(2)

loop_
_geom_hbond_atom_site_label_D
_geom_hbond_atom_site_label_H
_geom_hbond_atom_site_label_A
_geom_hbond_distance_DH
_geom_hbond_distance_HA
_geom_hbond_distance_DA
_geom_hbond_angle_DHA
_geom_hbond_site_symmetry_A
N3 H3A O1 0.82(2) 2.21(2) 2.9677(19) 155(2) 4
N2 H2 O1 0.85(2) 2.22(2) 3.0312(19) 159.7(17) 4

loop_
_geom_torsion_atom_site_label_1
_geom_torsion_atom_site_label_2
_geom_torsion_atom_site_label_3
_geom_torsion_atom_site_label_4
_geom_torsion
C6 C1 C2 F1 -177.5(4)
C6 C1 C2 C3 0.0
F1 C2 C3 C4 177.6(4)
C1 C2 C3 C4 0.0
C2 C3 C4 F2 176.9(3)
C2 C3 C4 C5 0.0
F2 C4 C5 C6 -177.0(3)
C3 C4 C5 C6 0.0
C4 C5 C6 C1 0.0
C4 C5 C6 C7 169.4(3)
C2 C1 C6 C5 0.0
C2 C1 C6 C7 -170.0(3)
C6B C1B C2B F1B 170.7(14)
C6B C1B C2B C3B 0.0
F1B C2B C3B C4B -170.0(14)
C1B C2B C3B C4B 0.0
C2B C3B C4B F2B -174.3(10)
C2B C3B C4B C5B 0.0
F2B C4B C5B C6B 173.9(10)
C3B C4B C5B C6B 0.0
C4B C5B C6B C1B 0.0
C4B C5B C6B C7 174.3(8)
C2B C1B C6B C5B 0.0
C2B C1B C6B C7 -174.1(8)
C5 C6 C7 N1 42.2(3)
C1 C6 C7 N1 -148.0(2)
C5 C6 C7 C8 -73.2(3)
C1 C6 C7 C8 96.5(3)
C5 C6 C7 C6B -92(11)
C1 C6 C7 C6B 78(11)
C5B C6B C7 N1 53.6(8)
C1B C6B C7 N1 -132.2(5)
C5B C6B C7 C6 100(11)
C1B C6B C7 C6 -85(11)
C5B C6B C7 C8 -61.1(8)
C1B C6B C7 C8 113.1(6)
N1 C7 C8 C9 -32.65(17)
C6 C7 C8 C9 88.9(3)
C6B C7 C8 C9 90.1(6)
C7 C8 C9 C10 33.5(2)
C8 C9 C10 N1 -20.6(2)
O1 C11 C12 N2 -35.80(19)
N1 C11 C12 N2 142.23(14)
O1 C11 C12 C20 86.73(19)
N1 C11 C12 C20 -95.25(18)
C19 C14 C15 C16 1.2(3)
N3 C14 C15 C16 -178.66(16)
C14 C15 C16 C17 0.3(3)
C14 C15 C16 C24B 167.9(8)
C14 C15 C16 C24 177.2(3)
C15 C16 C17 C18 -1.1(3)
C24B C16 C17 C18 -170.1(8)
C24 C16 C17 C18 -177.9(3)
C16 C17 C18 C19 0.4(3)
C16 C17 C18 C25 176.56(19)
C16 C17 C18 C25B -164.4(5)
C17 C18 C19 C14 1.1(3)
C25 C18 C19 C14 -175.03(18)
C25B C18 C19 C14 166.7(5)
C15 C14 C19 C18 -1.9(3)
N3 C14 C19 C18 177.93(16)
N2 C12 C20 C22 58.26(17)
C11 C12 C20 C22 -62.60(19)
N2 C12 C20 C21 179.57(14)
C11 C12 C20 C21 58.7(2)
N2 C12 C20 C23 -62.42(19)
C11 C12 C20 C23 176.72(15)
C17 C16 C24 F3 -152.9(3)
C15 C16 C24 F3 30.1(5)
C24B C16 C24 F3 164(5)
C17 C16 C24 F5 -30.2(6)
C15 C16 C24 F5 152.8(5)
C24B C16 C24 F5 -73(5)
C17 C16 C24 F4 87.4(4)
C15 C16 C24 F4 -89.6(3)
C24B C16 C24 F4 44(5)
C17 C16 C24B F3B -174.7(9)
C15 C16 C24B F3B 16.8(16)
C24 C16 C24B F3B -34(4)
C17 C16 C24B F5B -55.6(19)
C15 C16 C24B F5B 135.8(18)
C24 C16 C24B F5B 85(5)
C17 C16 C24B F4B 68.4(13)
C15 C16 C24B F4B -100.2(11)
C24 C16 C24B F4B -151(6)
C19 C18 C25 F6 13.7(6)
C17 C18 C25 F6 -162.5(6)
C25B C18 C25 F6 94(2)
C19 C18 C25 F8 136.6(2)
C17 C18 C25 F8 -39.6(3)
C25B C18 C25 F8 -143(2)
C19 C18 C25 F7 -105.2(3)
C17 C18 C25 F7 78.6(3)
C25B C18 C25 F7 -25(2)
C19 C18 C25B F7B -73.3(12)
C17 C18 C25B F7B 92.2(11)
C25 C18 C25B F7B 178(3)
C19 C18 C25B F8B 159.9(7)
C17 C18 C25B F8B -34.7(10)
C25 C18 C25B F8B 51.5(17)
C19 C18 C25B F6B 45(2)
C17 C18 C25B F6B -149.0(19)
C25 C18 C25B F6B -63(3)
O1 C11 N1 C10 176.25(16)
C12 C11 N1 C10 -1.7(2)
O1 C11 N1 C7 -4.8(2)
C12 C11 N1 C7 177.25(13)
C9 C10 N1 C11 178.58(16)
C9 C10 N1 C7 -0.47(19)
C6 C7 N1 C11 79.9(2)
C8 C7 N1 C11 -158.39(14)
C6B C7 N1 C11 82.8(5)
C6 C7 N1 C10 -100.9(2)
C8 C7 N1 C10 20.76(17)
C6B C7 N1 C10 -98.1(5)
N3 C13 N2 C12 165.59(13)
S3 C13 N2 C12 -13.5(2)
C11 C12 N2 C13 -75.80(17)
C20 C12 N2 C13 157.86(14)
N2 C13 N3 C14 174.54(14)
S3 C13 N3 C14 -6.4(2)
C19 C14 N3 C13 -50.8(2)
C15 C14 N3 C13 129.05(18)
